data_4336452
loop_
_publ_author_name
'Pauline J. Han'
'Arnold L. Rheingold'
'William C. Trogler'

_publ_section_title
;
 Luminescent Tris(8-hydroxyquinolates) of Bismuth(III)
;
_journal_name_full 'Inorganic Chemistry'
_journal_page_first 12033
_journal_page_last 12045
_journal_paper_doi 10.1021/ic401850v
_journal_volume 52
_journal_year 2013
_chemical_formula_sum 'C31 H23 Bi Br3 N3 O4'
_chemical_formula_weight 950.23
_chemical_name_systematic
; 
 ? 
;
_space_group_IT_number 148
_symmetry_cell_setting rhombohedral
_symmetry_space_group_name_Hall '-R 3'
_symmetry_space_group_name_H-M 'R -3 :H'
_atom_sites_solution_hydrogens geom
_atom_sites_solution_primary direct
_atom_sites_solution_secondary difmap
_audit_creation_method SHELXL-97
_cell_angle_alpha 90.00
_cell_angle_beta 90.00
_cell_angle_gamma 120.00
_cell_formula_units_Z 18
_cell_length_a 40.5434(17)
_cell_length_b 40.5434(17)
_cell_length_c 11.0916(4)
_cell_measurement_reflns_used 9036
_cell_measurement_temperature 100(2)
_cell_measurement_theta_max 25.31
_cell_measurement_theta_min 2.39
_cell_volume 15789.4(11)
_computing_cell_refinement 'Bruker SMART'
_computing_data_collection 'Bruker SMART'
_computing_data_reduction 'Bruker SAINT'
_computing_molecular_graphics 'Bruker SHELXTL'
_computing_publication_material 'Bruker SHELXTL'
_computing_structure_refinement 'SHELXL-97 (Sheldrick, 1997)'
_computing_structure_solution 'SHELXS-97 (Sheldrick, 1990)'
_diffrn_ambient_temperature 100(2)
_diffrn_measured_fraction_theta_full 0.996
_diffrn_measured_fraction_theta_max 0.990
_diffrn_measurement_device_type 'CCD area detector'
_diffrn_measurement_method 'phi and omega scans'
_diffrn_radiation_monochromator graphite
_diffrn_radiation_source 'fine-focus sealed tube'
_diffrn_radiation_type MoK\a
_diffrn_radiation_wavelength 0.71073
_diffrn_reflns_av_R_equivalents 0.0675
_diffrn_reflns_av_sigmaI/netI 0.0382
_diffrn_reflns_limit_h_max 48
_diffrn_reflns_limit_h_min -48
_diffrn_reflns_limit_k_max 48
_diffrn_reflns_limit_k_min -46
_diffrn_reflns_limit_l_max 13
_diffrn_reflns_limit_l_min -13
_diffrn_reflns_number 45033
_diffrn_reflns_theta_full 25.00
_diffrn_reflns_theta_max 25.38
_diffrn_reflns_theta_min 2.39
_exptl_absorpt_coefficient_mu 8.477
_exptl_absorpt_correction_T_max 0.2459
_exptl_absorpt_correction_T_min 0.1663
_exptl_absorpt_correction_type multi-scan
_exptl_absorpt_process_details SADABS
_exptl_crystal_colour red
_exptl_crystal_density_diffrn 1.799
_exptl_crystal_description block
_exptl_crystal_F_000 8100
_exptl_crystal_size_max 0.33
_exptl_crystal_size_mid 0.29
_exptl_crystal_size_min 0.23
_platon_squeeze_details
; 
 SQUEEZE (PLATON, A. Spek) was used to treat diffuse solvent 
 contributions.  Total electron count found = 419/unit cell (in 
 three equal vol.).  Calculated for 12 THF (the re'xtal solvent) 
 = 480/unit cell.  The intensive properties (density, F(000), 
 etc.) reflect these contributions.
;
_refine_diff_density_max 1.563
_refine_diff_density_min -0.669
_refine_diff_density_rms 0.131
_refine_ls_extinction_method none
_refine_ls_goodness_of_fit_ref 1.032
_refine_ls_hydrogen_treatment constr
_refine_ls_matrix_type full
_refine_ls_number_parameters 354
_refine_ls_number_reflns 6405
_refine_ls_number_restraints 7
_refine_ls_restrained_S_all 2.169
_refine_ls_R_factor_all 0.0407
_refine_ls_R_factor_gt 0.0330
_refine_ls_shift/su_max 0.152
_refine_ls_shift/su_mean 0.005
_refine_ls_structure_factor_coef Fsqd
_refine_ls_weighting_details 'calc w=1/[\s^2^(Fo^2^)+(0.0340P)^2^+188.0000P] where P=(Fo^2^+2Fc^2^)/3'
_refine_ls_weighting_scheme calc
_refine_ls_wR_factor_gt 0.0812
_refine_ls_wR_factor_ref 0.0843
_reflns_number_gt 5605
_reflns_number_total 6405
_reflns_threshold_expression >2sigma(I)
_cod_data_source_file ic401850v_si_002_3.cif
_cod_data_source_block trog41
_cod_original_sg_symbol_H-M 'R -3'
_cod_database_code 4336452

loop_
_symmetry_equiv_pos_as_xyz
'x, y, z'
'-y, x-y, z'
'-x+y, -x, z'
'x+2/3, y+1/3, z+1/3'
'-y+2/3, x-y+1/3, z+1/3'
'-x+y+2/3, -x+1/3, z+1/3'
'x+1/3, y+2/3, z+2/3'
'-y+1/3, x-y+2/3, z+2/3'
'-x+y+1/3, -x+2/3, z+2/3'
'-x, -y, -z'
'y, -x+y, -z'
'x-y, x, -z'
'-x+2/3, -y+1/3, -z+1/3'
'y+2/3, -x+y+1/3, -z+1/3'
'x-y+2/3, x+1/3, -z+1/3'
'-x+1/3, -y+2/3, -z+2/3'
'y+1/3, -x+y+2/3, -z+2/3'
'x-y+1/3, x+2/3, -z+2/3'

loop_
_atom_site_label
_atom_site_type_symbol
_atom_site_fract_x
_atom_site_fract_y
_atom_site_fract_z
_atom_site_U_iso_or_equiv
_atom_site_adp_type
_atom_site_occupancy
_atom_site_symmetry_multiplicity
_atom_site_calc_flag
_atom_site_refinement_flags
Bi1 Bi 0.319855(12) 0.121692(11) 0.08871(4) 0.02767(17) Uani 1 1 d .
Br1 Br 0.22067(4) 0.14818(4) 0.32581(14) 0.0494(4) Uani 1 1 d .
Br2 Br 0.29405(3) 0.23624(3) 0.00345(10) 0.0308(3) Uani 1 1 d .
Br3 Br 0.33642(3) 0.01766(3) -0.16342(10) 0.0313(3) Uani 1 1 d .
O1 O 0.2764(2) 0.1280(2) 0.2102(7) 0.0303(18) Uani 1 1 d .
O2 O 0.3096(2) 0.1702(2) 0.0289(7) 0.0286(17) Uani 1 1 d .
O3 O 0.3230(2) 0.0730(2) -0.0122(7) 0.0283(17) Uani 1 1 d .
O4 O 0.1833(9) 0.1656(8) -0.090(3) 0.198(11) Uiso 1 1 d D
N1 N 0.2775(3) 0.0622(3) 0.2212(8) 0.028(2) Uani 1 1 d .
N2 N 0.3489(3) 0.1492(3) -0.1201(8) 0.029(2) Uani 1 1 d .
N3 N 0.2648(3) 0.0874(3) -0.0268(8) 0.027(2) Uani 1 1 d .
C1 C 0.2783(3) 0.0300(3) 0.2248(10) 0.032(3) Uani 1 1 d .
H1A H 0.2947 0.0266 0.1713 0.038 Uiso 1 1 calc R
C2 C 0.2557(4) 0.0008(3) 0.3055(11) 0.037(3) Uani 1 1 d .
H2A H 0.2569 -0.0220 0.3068 0.045 Uiso 1 1 calc R
C3 C 0.2320(4) 0.0050(4) 0.3814(11) 0.041(3) Uani 1 1 d .
H3A H 0.2170 -0.0146 0.4372 0.049 Uiso 1 1 calc R
C4 C 0.2293(4) 0.0380(3) 0.3783(11) 0.034(3) Uani 1 1 d .
C5 C 0.2039(4) 0.0439(4) 0.4515(12) 0.042(3) Uani 1 1 d .
H5A H 0.1886 0.0255 0.5103 0.050 Uiso 1 1 calc R
C6 C 0.2017(4) 0.0771(4) 0.4359(11) 0.040(3) Uani 1 1 d .
H6A H 0.1841 0.0810 0.4817 0.048 Uiso 1 1 calc R
C7 C 0.2259(4) 0.1046(4) 0.3512(12) 0.037(3) Uani 1 1 d .
C8 C 0.2529(3) 0.1015(3) 0.2829(10) 0.029(2) Uani 1 1 d .
C9 C 0.2533(3) 0.0667(3) 0.2954(10) 0.030(2) Uani 1 1 d .
C10 C 0.3688(3) 0.1396(3) -0.1895(10) 0.031(3) Uani 1 1 d .
H10A H 0.3692 0.1169 -0.1711 0.038 Uiso 1 1 calc R
C11 C 0.3898(4) 0.1612(3) -0.2905(11) 0.035(3) Uani 1 1 d .
H11A H 0.4039 0.1531 -0.3384 0.042 Uiso 1 1 calc R
C12 C 0.3895(3) 0.1940(3) -0.3182(10) 0.033(3) Uani 1 1 d .
H12A H 0.4034 0.2090 -0.3855 0.040 Uiso 1 1 calc R
C13 C 0.3680(3) 0.2053(3) -0.2455(10) 0.030(2) Uani 1 1 d .
C14 C 0.3658(3) 0.2385(3) -0.2673(10) 0.032(3) Uani 1 1 d .
H14A H 0.3793 0.2547 -0.3331 0.038 Uiso 1 1 calc R
C15 C 0.3443(3) 0.2472(3) -0.1933(10) 0.031(3) Uani 1 1 d .
H15A H 0.3430 0.2696 -0.2075 0.037 Uiso 1 1 calc R
C16 C 0.3240(3) 0.2232(3) -0.0967(10) 0.027(2) Uani 1 1 d .
C17 C 0.3260(3) 0.1911(3) -0.0673(10) 0.028(2) Uani 1 1 d .
C18 C 0.3481(3) 0.1820(3) -0.1467(10) 0.027(2) Uani 1 1 d .
C19 C 0.2367(4) 0.0954(4) -0.0298(11) 0.036(3) Uani 1 1 d .
H19A H 0.2382 0.1154 0.0188 0.043 Uiso 1 1 calc R
C20 C 0.2050(4) 0.0747(4) -0.1035(12) 0.042(3) Uani 1 1 d .
H20A H 0.1849 0.0803 -0.1036 0.051 Uiso 1 1 calc R
C21 C 0.2028(4) 0.0464(4) -0.1751(12) 0.041(3) Uani 1 1 d .
H21A H 0.1813 0.0326 -0.2260 0.050 Uiso 1 1 calc R
C22 C 0.2324(3) 0.0374(3) -0.1742(10) 0.032(3) Uani 1 1 d .
C23 C 0.2330(3) 0.0094(3) -0.2472(10) 0.033(3) Uani 1 1 d .
H23A H 0.2125 -0.0051 -0.3010 0.040 Uiso 1 1 calc R
C24 C 0.2632(3) 0.0030(3) -0.2410(10) 0.031(3) Uani 1 1 d .
H24A H 0.2633 -0.0163 -0.2893 0.037 Uiso 1 1 calc R
C25 C 0.2937(3) 0.0248(3) -0.1635(9) 0.027(2) Uani 1 1 d .
C27 C 0.2632(3) 0.0588(3) -0.0949(10) 0.027(2) Uani 1 1 d .
C26 C 0.2950(3) 0.0528(3) -0.0863(9) 0.026(2) Uani 1 1 d .
C28 C 0.1406(13) 0.1518(14) -0.142(4) 0.23(2) Uiso 1 1 d D
H28A H 0.1220 0.1471 -0.0767 0.277 Uiso 1 1 calc R
H28B H 0.1402 0.1695 -0.2023 0.277 Uiso 1 1 calc R
C29 C 0.1353(13) 0.1142(18) -0.199(6) 0.43(5) Uiso 1 1 d D
H29A H 0.1338 0.0959 -0.1369 0.510 Uiso 1 1 calc R
H29B H 0.1125 0.1018 -0.2513 0.510 Uiso 1 1 calc R
C30 C 0.1714(17) 0.1304(16) -0.270(4) 0.30(3) Uiso 1 1 d D
H30A H 0.1760 0.1100 -0.2999 0.358 Uiso 1 1 calc R
H30B H 0.1709 0.1455 -0.3393 0.358 Uiso 1 1 calc R
C31 C 0.2007(12) 0.1550(19) -0.179(6) 0.36(4) Uiso 1 1 d D
H31A H 0.2122 0.1409 -0.1424 0.433 Uiso 1 1 calc R
H31B H 0.2212 0.1780 -0.2194 0.433 Uiso 1 1 calc R

loop_
_atom_site_aniso_label
_atom_site_aniso_U_11
_atom_site_aniso_U_22
_atom_site_aniso_U_33
_atom_site_aniso_U_23
_atom_site_aniso_U_13
_atom_site_aniso_U_12
Bi1 0.0379(3) 0.0244(2) 0.0242(2) -0.00463(16) -0.00349(17) 0.0182(2)
Br1 0.0620(9) 0.0468(8) 0.0578(9) 0.0004(6) 0.0040(7) 0.0411(7)
Br2 0.0406(7) 0.0309(6) 0.0270(6) -0.0015(4) 0.0011(5) 0.0225(5)
Br3 0.0449(7) 0.0331(6) 0.0229(5) -0.0032(4) -0.0011(5) 0.0248(5)
O1 0.045(5) 0.029(4) 0.024(4) 0.004(3) 0.009(4) 0.025(4)
O2 0.040(4) 0.025(4) 0.026(4) 0.005(3) 0.007(3) 0.020(4)
O3 0.037(4) 0.027(4) 0.025(4) -0.006(3) -0.005(3) 0.019(4)
N1 0.033(5) 0.030(5) 0.025(5) -0.002(4) -0.004(4) 0.019(4)
N2 0.036(5) 0.029(5) 0.022(5) -0.003(4) 0.002(4) 0.016(4)
N3 0.031(5) 0.029(5) 0.023(5) 0.003(4) 0.000(4) 0.017(4)
C1 0.042(7) 0.030(6) 0.029(6) -0.002(5) -0.002(5) 0.022(5)
C2 0.050(8) 0.029(6) 0.036(7) -0.001(5) -0.003(6) 0.022(6)
C3 0.053(8) 0.035(7) 0.033(7) 0.005(5) -0.001(6) 0.021(6)
C4 0.040(7) 0.029(6) 0.031(6) 0.004(5) -0.002(5) 0.016(5)
C5 0.045(8) 0.039(7) 0.040(7) 0.004(6) 0.009(6) 0.021(6)
C6 0.042(7) 0.049(8) 0.034(7) -0.002(6) 0.007(6) 0.027(6)
C7 0.044(7) 0.037(7) 0.041(7) 0.000(6) 0.001(6) 0.027(6)
C8 0.041(7) 0.028(6) 0.024(6) -0.002(5) -0.004(5) 0.021(5)
C9 0.033(6) 0.031(6) 0.028(6) -0.002(5) -0.006(5) 0.018(5)
C10 0.038(7) 0.030(6) 0.029(6) -0.002(5) 0.003(5) 0.019(5)
C11 0.038(7) 0.037(7) 0.033(6) -0.008(5) 0.001(5) 0.020(6)
C12 0.034(6) 0.038(7) 0.024(6) 0.000(5) 0.006(5) 0.015(5)
C13 0.030(6) 0.027(6) 0.027(6) -0.004(5) 0.001(5) 0.011(5)
C14 0.037(6) 0.027(6) 0.025(6) -0.002(5) 0.002(5) 0.011(5)
C15 0.035(6) 0.024(6) 0.032(6) 0.000(5) -0.001(5) 0.012(5)
C16 0.034(6) 0.023(5) 0.023(5) -0.008(4) -0.003(5) 0.014(5)
C17 0.033(6) 0.021(5) 0.024(6) -0.003(4) -0.001(5) 0.010(5)
C18 0.032(6) 0.022(5) 0.027(6) -0.004(4) 0.001(5) 0.013(5)
C19 0.042(7) 0.043(7) 0.029(6) 0.005(5) 0.005(5) 0.025(6)
C20 0.033(7) 0.058(9) 0.043(7) 0.000(6) -0.001(6) 0.028(7)
C21 0.030(7) 0.048(8) 0.036(7) 0.005(6) 0.002(5) 0.013(6)
C22 0.028(6) 0.031(6) 0.029(6) 0.007(5) 0.001(5) 0.008(5)
C23 0.034(6) 0.028(6) 0.024(6) 0.002(5) -0.003(5) 0.004(5)
C24 0.038(7) 0.019(5) 0.025(6) -0.001(4) 0.002(5) 0.007(5)
C25 0.034(6) 0.024(6) 0.022(5) 0.001(4) 0.002(5) 0.014(5)
C27 0.030(6) 0.023(5) 0.024(5) 0.003(4) 0.001(5) 0.011(5)
C26 0.031(6) 0.022(5) 0.022(5) 0.002(4) 0.001(5) 0.011(5)

loop_
_atom_type_symbol
_atom_type_description
_atom_type_scat_dispersion_real
_atom_type_scat_dispersion_imag
_atom_type_scat_source
C C 0.0033 0.0016 'International Tables Vol C Tables 4.2.6.8 and 6.1.1.4'
H H 0.0000 0.0000 'International Tables Vol C Tables 4.2.6.8 and 6.1.1.4'
N N 0.0061 0.0033 'International Tables Vol C Tables 4.2.6.8 and 6.1.1.4'
O O 0.0106 0.0060 'International Tables Vol C Tables 4.2.6.8 and 6.1.1.4'
Br Br -0.2901 2.4595 'International Tables Vol C Tables 4.2.6.8 and 6.1.1.4'
Bi Bi -4.1077 10.2566 'International Tables Vol C Tables 4.2.6.8 and 6.1.1.4'

loop_
_geom_angle_atom_site_label_1
_geom_angle_atom_site_label_2
_geom_angle_atom_site_label_3
_geom_angle
_geom_angle_site_symmetry_3
O2 Bi1 O3 134.1(3) .
O2 Bi1 O1 66.6(3) .
O3 Bi1 O1 137.4(3) .
O2 Bi1 N3 79.8(3) .
O3 Bi1 N3 70.9(3) .
O1 Bi1 N3 80.4(3) .
O2 Bi1 N2 67.1(3) .
O3 Bi1 N2 74.3(3) .
O1 Bi1 N2 132.5(3) .
N3 Bi1 N2 81.9(3) .
O2 Bi1 N1 129.5(3) .
O3 Bi1 N1 77.1(3) .
O1 Bi1 N1 65.9(3) .
N3 Bi1 N1 76.6(3) .
N2 Bi1 N1 148.5(3) .
O2 Bi1 Bi1 51.60(19) 13
O3 Bi1 Bi1 162.38(19) 13
O1 Bi1 Bi1 58.97(19) 13
N3 Bi1 Bi1 124.8(2) 13
N2 Bi1 Bi1 98.5(2) 13
N1 Bi1 Bi1 112.6(2) 13
C8 O1 Bi1 123.3(7) .
C17 O2 Bi1 122.2(7) .
C26 O3 Bi1 115.9(7) .
C31 O4 C28 105(2) .
C1 N1 C9 119.2(10) .
C1 N1 Bi1 126.9(8) .
C9 N1 Bi1 113.9(7) .
C10 N2 C18 118.5(10) .
C10 N2 Bi1 127.9(8) .
C18 N2 Bi1 112.5(7) .
C19 N3 C27 120.8(10) .
C19 N3 Bi1 123.3(8) .
C27 N3 Bi1 115.8(7) .
N1 C1 C2 121.6(11) .
C3 C2 C1 120.0(11) .
C2 C3 C4 120.5(12) .
C3 C4 C9 116.8(11) .
C3 C4 C5 123.8(12) .
C9 C4 C5 119.4(11) .
C6 C5 C4 119.3(12) .
C5 C6 C7 119.2(11) .
C8 C7 C6 124.0(11) .
C8 C7 Br1 117.5(9) .
C6 C7 Br1 118.5(9) .
O1 C8 C7 123.3(10) .
O1 C8 C9 120.8(10) .
C7 C8 C9 115.9(11) .
N1 C9 C4 122.0(10) .
N1 C9 C8 116.0(10) .
C4 C9 C8 122.0(11) .
N2 C10 C11 123.5(11) .
C12 C11 C10 118.8(11) .
C11 C12 C13 119.3(11) .
C18 C13 C14 119.0(10) .
C18 C13 C12 117.6(10) .
C14 C13 C12 123.4(10) .
C15 C14 C13 119.7(11) .
C14 C15 C16 120.5(11) .
C17 C16 C15 122.8(10) .
C17 C16 Br2 118.0(8) .
C15 C16 Br2 119.1(8) .
O2 C17 C16 123.2(10) .
O2 C17 C18 120.9(10) .
C16 C17 C18 115.9(10) .
N2 C18 C13 122.1(10) .
N2 C18 C17 115.9(10) .
C13 C18 C17 121.9(10) .
N3 C19 C20 120.8(12) .
C21 C20 C19 120.1(12) .
C20 C21 C22 120.4(12) .
C23 C22 C27 119.0(11) .
C23 C22 C21 124.3(11) .
C27 C22 C21 116.7(11) .
C24 C23 C22 120.1(11) .
C23 C24 C25 120.1(11) .
C24 C25 C26 123.4(11) .
C24 C25 Br3 119.4(8) .
C26 C25 Br3 117.2(8) .
N3 C27 C22 121.2(10) .
N3 C27 C26 116.5(10) .
C22 C27 C26 122.2(10) .
O3 C26 C25 124.2(10) .
O3 C26 C27 120.7(10) .
C25 C26 C27 115.1(10) .
C29 C28 O4 95(3) .
C30 C29 C28 99(3) .
C31 C30 C29 102.4(17) .
O4 C31 C30 109(3) .

loop_
_geom_bond_atom_site_label_1
_geom_bond_atom_site_label_2
_geom_bond_distance
_geom_bond_site_symmetry_2
Bi1 O2 2.303(7) .
Bi1 O3 2.328(7) .
Bi1 O1 2.331(7) .
Bi1 N3 2.335(9) .
Bi1 N2 2.585(9) .
Bi1 N1 2.603(9) .
Bi1 Bi1 3.6743(8) 13
Br1 C7 1.902(12) .
Br2 C16 1.904(11) .
Br3 C25 1.893(11) .
O1 C8 1.300(14) .
O2 C17 1.316(13) .
O3 C26 1.305(13) .
O4 C31 1.40(6) .
O4 C28 1.63(5) .
N1 C1 1.325(14) .
N1 C9 1.359(15) .
N2 C10 1.309(14) .
N2 C18 1.376(14) .
N3 C19 1.332(15) .
N3 C27 1.360(14) .
C1 C2 1.399(17) .
C2 C3 1.350(18) .
C3 C4 1.394(17) .
C4 C9 1.419(16) .
C4 C5 1.422(18) .
C5 C6 1.403(18) .
C6 C7 1.413(18) .
C7 C8 1.387(17) .
C8 C9 1.429(15) .
C10 C11 1.414(17) .
C11 C12 1.374(17) .
C12 C13 1.419(16) .
C13 C18 1.410(16) .
C13 C14 1.413(16) .
C14 C15 1.368(16) .
C15 C16 1.404(16) .
C16 C17 1.385(15) .
C17 C18 1.430(16) .
C19 C20 1.395(18) .
C20 C21 1.360(19) .
C21 C22 1.418(18) .
C22 C23 1.405(17) .
C22 C27 1.416(16) .
C23 C24 1.375(17) .
C24 C25 1.400(16) .
C25 C26 1.401(15) .
C27 C26 1.429(16) .
C28 C29 1.56(7) .
C29 C30 1.50(2) .
C30 C31 1.49(2) .

loop_
_platon_squeeze_void_nr
_platon_squeeze_void_average_x
_platon_squeeze_void_average_y
_platon_squeeze_void_average_z
_platon_squeeze_void_volume
_platon_squeeze_void_count_electrons
1 0.000 0.000 -0.007 1089 140
2 0.333 0.667 0.497 1090 139
3 0.667 0.333 0.164 1090 140
